data_1513599
loop_
_publ_author_name
'Pradhan, Koyel'
'Paul, Sanjay'
'Das, Asish R.'

_publ_section_title
;
 Magnetically retrievable nano crystalline CuFe2O4 catalyzed
 multi-component reaction: a facile and efficient synthesis of
 functionalized dihydropyrano[2,3-c]pyrazole, pyrano[3,2-c]coumarin and
 4H-chromene derivatives in aqueous media
;
_journal_issue 3
_journal_name_full 'Catalysis Science &amp; Technology'
_journal_page_first 822
_journal_paper_doi 10.1039/c3cy00901g
_journal_volume 4
_journal_year 2014
_chemical_formula_sum 'C22 H22 N4 O7'
_chemical_formula_weight 454.44
_chemical_name_systematic
;
 ?
;
_space_group_IT_number 2
_symmetry_space_group_name_Hall '-P 1'
_symmetry_space_group_name_H-M 'P -1'
_atom_sites_solution_hydrogens geom
_atom_sites_solution_primary direct
_atom_sites_solution_secondary difmap
_audit_creation_method SHELXL-97
_cell_angle_alpha 91.165(5)
_cell_angle_beta 104.363(5)
_cell_angle_gamma 110.189(5)
_cell_formula_units_Z 2
_cell_length_a 8.549(5)
_cell_length_b 11.180(5)
_cell_length_c 12.730(5)
_cell_measurement_temperature 293(2)
_cell_volume 1098.7(9)
_computing_structure_refinement 'SHELXL-97 (Sheldrick, 1997)'
_diffrn_ambient_temperature 293(2)
_diffrn_measured_fraction_theta_full 1.126
_diffrn_measured_fraction_theta_max 0.863
_diffrn_radiation_monochromator graphite
_diffrn_radiation_source 'fine-focus sealed tube'
_diffrn_radiation_type MoK\a
_diffrn_radiation_wavelength 0.71073
_diffrn_reflns_av_R_equivalents 0.1422
_diffrn_reflns_av_sigmaI/netI 0.1089
_diffrn_reflns_limit_h_max 10
_diffrn_reflns_limit_h_min -10
_diffrn_reflns_limit_k_max 13
_diffrn_reflns_limit_k_min -13
_diffrn_reflns_limit_l_max 15
_diffrn_reflns_limit_l_min -15
_diffrn_reflns_number 7941
_diffrn_reflns_theta_full 26.73
_diffrn_reflns_theta_max 26.73
_diffrn_reflns_theta_min 1.66
_exptl_absorpt_coefficient_mu 0.104
_exptl_absorpt_correction_T_max 0.9876
_exptl_absorpt_correction_T_min 0.9795
_exptl_crystal_density_diffrn 1.374
_exptl_crystal_density_method 'not measured'
_exptl_crystal_F_000 476
_exptl_crystal_size_max 0.20
_exptl_crystal_size_mid 0.14
_exptl_crystal_size_min 0.12
_refine_diff_density_max 0.424
_refine_diff_density_min -0.479
_refine_diff_density_rms 0.075
_refine_ls_extinction_method none
_refine_ls_goodness_of_fit_ref 1.057
_refine_ls_hydrogen_treatment mixed
_refine_ls_matrix_type full
_refine_ls_number_parameters 306
_refine_ls_number_reflns 4028
_refine_ls_number_restraints 0
_refine_ls_restrained_S_all 1.057
_refine_ls_R_factor_all 0.1002
_refine_ls_R_factor_gt 0.0699
_refine_ls_shift/su_max 0.000
_refine_ls_shift/su_mean 0.000
_refine_ls_structure_factor_coef Fsqd
_refine_ls_weighting_details 'calc w=1/[\s^2^(Fo^2^)+(0.1047P)^2^+0.1902P] where P=(Fo^2^+2Fc^2^)/3'
_refine_ls_weighting_scheme calc
_refine_ls_wR_factor_gt 0.1858
_refine_ls_wR_factor_ref 0.2153
_reflns_number_gt 2633
_reflns_number_total 4028
_reflns_threshold_expression >2sigma(I)
_cod_data_source_file c3cy00901g.txt
_cod_data_source_block ardkp71013_0m
_cod_database_code 1513599

loop_
_symmetry_equiv_pos_as_xyz
'x, y, z'
'-x, -y, -z'

loop_
_atom_site_label
_atom_site_type_symbol
_atom_site_fract_x
_atom_site_fract_y
_atom_site_fract_z
_atom_site_U_iso_or_equiv
_atom_site_adp_type
_atom_site_occupancy
_atom_site_symmetry_multiplicity
_atom_site_calc_flag
_atom_site_refinement_flags
O3 O 0.4469(2) -0.03223(17) 0.84247(15) 0.0517(5) Uani 1 1 d .
C8 C 0.9098(4) 0.1340(3) 0.8783(2) 0.0570(7) Uani 1 1 d .
N2 N 0.1892(3) 0.1119(2) 0.67495(18) 0.0519(6) Uani 1 1 d .
O10 O 0.6731(3) 0.12983(19) 0.60773(15) 0.0635(6) Uani 1 1 d .
N1 N 0.2143(3) 0.0190(2) 0.73681(17) 0.0458(5) Uani 1 1 d .
O2 O 0.2206(3) 0.3217(2) 0.57486(19) 0.0748(7) Uani 1 1 d .
O1 O 0.5089(3) 0.3872(2) 0.6278(2) 0.0851(8) Uani 1 1 d .
O5 O 0.5860(3) 0.2531(2) 0.98127(18) 0.0802(7) Uani 1 1 d .
O11 O 0.8697(3) 0.3232(2) 0.67725(19) 0.0775(7) Uani 1 1 d .
C13 C 0.4790(3) 0.1577(2) 0.7465(2) 0.0449(6) Uani 1 1 d .
N3 N 0.6710(4) -0.0846(3) 0.9269(2) 0.0675(8) Uani 1 1 d .
C26 C 0.7467(4) 0.3423(3) 0.8538(2) 0.0524(7) Uani 1 1 d .
H26A H 0.8721 0.3721 0.8723 0.063 Uiso 1 1 calc R
H26B H 0.7109 0.4042 0.8116 0.063 Uiso 1 1 calc R
C1 C 0.0690(4) -0.0874(2) 0.7456(2) 0.0488(7) Uani 1 1 d .
C10 C 0.6243(4) 0.0031(3) 0.8703(2) 0.0490(7) Uani 1 1 d .
C12 C 0.6722(4) 0.2119(2) 0.7815(2) 0.0465(6) Uani 1 1 d .
C11 C 0.7297(4) 0.1111(3) 0.8426(2) 0.0492(7) Uani 1 1 d .
C14 C 0.3466(4) 0.1945(2) 0.6811(2) 0.0484(7) Uani 1 1 d .
O6 O 0.7836(5) 0.4477(3) 1.0216(2) 0.1195(12) Uani 1 1 d .
C15 C 0.3700(4) 0.3120(3) 0.6258(2) 0.0570(7) Uani 1 1 d .
C9 C 0.3866(3) 0.0473(2) 0.7790(2) 0.0443(6) Uani 1 1 d .
C23 C 0.7505(4) 0.2319(3) 0.6826(2) 0.0531(7) Uani 1 1 d .
C27 C 0.6929(4) 0.3393(3) 0.9565(2) 0.0576(7) Uani 1 1 d .
N4 N 1.0536(4) 0.1499(3) 0.9090(3) 0.0789(8) Uani 1 1 d .
C24 C 0.7495(5) 0.1290(3) 0.5164(2) 0.0648(8) Uani 1 1 d .
H24A H 0.7232 0.0412 0.4877 0.078 Uiso 1 1 calc R
H24B H 0.8743 0.1707 0.5420 0.078 Uiso 1 1 calc R
C4 C -0.2183(5) -0.2929(3) 0.7594(3) 0.0776(10) Uani 1 1 d .
H4 H -0.3151 -0.3614 0.7642 0.093 Uiso 1 1 calc R
C2 C 0.0787(5) -0.1591(3) 0.8324(3) 0.0659(8) Uani 1 1 d .
H2 H 0.1817 -0.1377 0.8874 0.079 Uiso 1 1 calc R
C5 C -0.2271(5) -0.2199(4) 0.6725(4) 0.0856(11) Uani 1 1 d .
H5 H -0.3309 -0.2402 0.6184 0.103 Uiso 1 1 calc R
C6 C -0.0849(4) -0.1185(3) 0.6654(3) 0.0722(9) Uani 1 1 d .
H6 H -0.0924 -0.0707 0.6067 0.087 Uiso 1 1 calc R
C3 C -0.0637(5) -0.2617(3) 0.8377(3) 0.0730(9) Uani 1 1 d .
H3 H -0.0551 -0.3109 0.8954 0.088 Uiso 1 1 calc R
C25 C 0.6793(7) 0.1972(4) 0.4288(3) 0.0985(14) Uani 1 1 d .
H25A H 0.7302 0.1964 0.3696 0.148 Uiso 1 1 calc R
H25B H 0.7063 0.2843 0.4572 0.148 Uiso 1 1 calc R
H25C H 0.5559 0.1550 0.4028 0.148 Uiso 1 1 calc R
C7 C 0.2286(6) 0.4370(4) 0.5220(4) 0.1030(15) Uani 1 1 d .
H7A H 0.1133 0.4327 0.4869 0.155 Uiso 1 1 calc R
H7B H 0.2921 0.4435 0.4685 0.155 Uiso 1 1 calc R
H7C H 0.2856 0.5110 0.5757 0.155 Uiso 1 1 calc R
C28 C 0.7672(9) 0.4478(6) 1.1437(6) 0.157(3) Uani 1 1 d .
H28A H 0.7200 0.3619 1.1634 0.189 Uiso 1 1 calc R
H28B H 0.8762 0.4962 1.1968 0.189 Uiso 1 1 calc R
C29 C 0.6563(13) 0.5073(10) 1.1295(8) 0.216(4) Uani 1 1 d .
H29A H 0.6292 0.5183 1.1970 0.323 Uiso 1 1 calc R
H29B H 0.5524 0.4572 1.0748 0.323 Uiso 1 1 calc R
H29C H 0.7064 0.5897 1.1063 0.323 Uiso 1 1 calc R
H31 H 0.603(4) -0.138(3) 0.945(2) 0.043(8) Uiso 1 1 d .
H30 H 0.65(3) -0.464(19) 0.851(16) 0.55(10) Uiso 1 1 d .

loop_
_atom_site_aniso_label
_atom_site_aniso_U_11
_atom_site_aniso_U_22
_atom_site_aniso_U_33
_atom_site_aniso_U_23
_atom_site_aniso_U_13
_atom_site_aniso_U_12
O3 0.0476(12) 0.0456(10) 0.0615(11) 0.0209(8) 0.0153(9) 0.0153(9)
C8 0.054(2) 0.0568(17) 0.0599(17) 0.0115(13) 0.0179(14) 0.0182(15)
N2 0.0552(15) 0.0466(12) 0.0535(13) 0.0149(10) 0.0128(11) 0.0188(12)
O10 0.0736(15) 0.0575(12) 0.0547(11) 0.0013(9) 0.0278(10) 0.0113(11)
N1 0.0462(13) 0.0389(11) 0.0520(12) 0.0117(9) 0.0133(10) 0.0148(10)
O2 0.0763(16) 0.0629(13) 0.0887(16) 0.0387(12) 0.0191(13) 0.0300(13)
O1 0.0738(18) 0.0691(15) 0.0949(17) 0.0394(13) 0.0154(13) 0.0080(14)
O5 0.0871(18) 0.0740(15) 0.0663(14) 0.0025(11) 0.0376(13) 0.0017(14)
O11 0.0799(16) 0.0661(14) 0.0707(13) -0.0010(11) 0.0396(12) -0.0058(13)
C13 0.0476(16) 0.0389(13) 0.0438(13) 0.0079(10) 0.0107(11) 0.0113(12)
N3 0.068(2) 0.0606(17) 0.0819(19) 0.0345(15) 0.0258(15) 0.0278(16)
C26 0.0549(17) 0.0452(14) 0.0532(15) 0.0066(12) 0.0150(13) 0.0129(13)
C1 0.0493(17) 0.0371(13) 0.0589(16) 0.0053(11) 0.0163(13) 0.0132(12)
C10 0.0472(17) 0.0496(15) 0.0536(15) 0.0082(12) 0.0173(12) 0.0192(14)
C12 0.0492(16) 0.0440(14) 0.0465(14) 0.0102(11) 0.0159(12) 0.0148(13)
C11 0.0475(17) 0.0501(15) 0.0510(14) 0.0100(12) 0.0162(12) 0.0167(14)
C14 0.0552(18) 0.0414(14) 0.0485(14) 0.0098(11) 0.0167(12) 0.0154(13)
O6 0.154(3) 0.0822(17) 0.0938(18) -0.0309(15) 0.0794(19) -0.0209(19)
C15 0.062(2) 0.0472(16) 0.0560(16) 0.0135(12) 0.0117(14) 0.0148(15)
C9 0.0450(16) 0.0426(14) 0.0456(13) 0.0097(10) 0.0125(11) 0.0159(12)
C23 0.0560(18) 0.0479(15) 0.0526(15) 0.0096(12) 0.0199(13) 0.0116(14)
C27 0.064(2) 0.0510(16) 0.0556(16) 0.0048(13) 0.0209(15) 0.0150(15)
N4 0.0576(19) 0.093(2) 0.089(2) 0.0164(17) 0.0197(15) 0.0310(17)
C24 0.077(2) 0.0615(18) 0.0604(17) 0.0036(14) 0.0244(16) 0.0261(17)
C4 0.058(2) 0.059(2) 0.107(3) 0.0104(19) 0.032(2) 0.0048(17)
C2 0.063(2) 0.0631(19) 0.0592(17) 0.0164(14) 0.0142(15) 0.0085(16)
C5 0.051(2) 0.078(2) 0.108(3) 0.015(2) 0.0044(19) 0.0100(19)
C6 0.056(2) 0.069(2) 0.084(2) 0.0230(17) 0.0084(17) 0.0195(17)
C3 0.075(2) 0.0564(18) 0.077(2) 0.0181(16) 0.0277(19) 0.0060(17)
C25 0.150(4) 0.100(3) 0.073(2) 0.018(2) 0.034(3) 0.074(3)
C7 0.120(4) 0.069(2) 0.124(3) 0.053(2) 0.026(3) 0.041(3)
C28 0.118(5) 0.122(4) 0.187(6) -0.067(4) 0.039(5) -0.006(4)
C29 0.237(11) 0.251(11) 0.214(9) 0.084(8) 0.103(8) 0.123(10)

loop_
_atom_type_symbol
_atom_type_description
_atom_type_scat_dispersion_real
_atom_type_scat_dispersion_imag
_atom_type_scat_source
C C 0.0033 0.0016 'International Tables Vol C Tables 4.2.6.8 and 6.1.1.4'
H H 0.0000 0.0000 'International Tables Vol C Tables 4.2.6.8 and 6.1.1.4'
N N 0.0061 0.0033 'International Tables Vol C Tables 4.2.6.8 and 6.1.1.4'
O O 0.0106 0.0060 'International Tables Vol C Tables 4.2.6.8 and 6.1.1.4'

loop_
_geom_angle_atom_site_label_1
_geom_angle_atom_site_label_2
_geom_angle_atom_site_label_3
_geom_angle
C9 O3 C10 114.0(2)
N4 C8 C11 178.1(4)
C14 N2 N1 105.3(2)
C23 O10 C24 116.7(2)
C9 N1 N2 109.1(2)
C9 N1 C1 131.2(2)
N2 N1 C1 119.7(2)
C15 O2 C7 116.9(3)
C9 C13 C14 102.0(2)
C9 C13 C12 122.2(2)
C14 C13 C12 135.7(2)
C27 C26 C12 114.7(2)
C6 C1 C2 119.6(3)
C6 C1 N1 118.7(2)
C2 C1 N1 121.7(3)
N3 C10 C11 127.1(3)
N3 C10 O3 109.9(3)
C11 C10 O3 123.0(2)
C13 C12 C11 106.3(2)
C13 C12 C26 113.2(2)
C11 C12 C26 111.0(2)
C13 C12 C23 112.0(2)
C11 C12 C23 106.8(2)
C26 C12 C23 107.3(2)
C10 C11 C8 115.9(2)
C10 C11 C12 125.7(3)
C8 C11 C12 118.3(3)
N2 C14 C13 112.6(2)
N2 C14 C15 120.5(2)
C13 C14 C15 126.8(3)
C27 O6 C28 116.2(3)
O1 C15 O2 125.1(3)
O1 C15 C14 122.5(3)
O2 C15 C14 112.3(3)
C13 C9 N1 110.9(2)
C13 C9 O3 128.1(2)
N1 C9 O3 120.9(2)
O11 C23 O10 124.4(3)
O11 C23 C12 124.4(3)
O10 C23 C12 111.1(2)
O5 C27 O6 122.3(3)
O5 C27 C26 126.9(3)
O6 C27 C26 110.9(3)
O10 C24 C25 110.1(3)
C3 C4 C5 118.5(3)
C3 C2 C1 120.0(3)
C6 C5 C4 120.9(3)
C5 C6 C1 119.8(3)
C4 C3 C2 121.1(3)
C29 C28 O6 96.1(7)

loop_
_geom_bond_atom_site_label_1
_geom_bond_atom_site_label_2
_geom_bond_distance
O3 C9 1.360(3)
O3 C10 1.377(4)
C8 N4 1.142(4)
C8 C11 1.421(4)
N2 C14 1.326(4)
N2 N1 1.359(3)
O10 C23 1.331(3)
O10 C24 1.469(4)
N1 C9 1.356(4)
N1 C1 1.423(4)
O2 C15 1.323(4)
O2 C7 1.455(4)
O1 C15 1.189(4)
O5 C27 1.188(4)
O11 C23 1.185(3)
C13 C9 1.352(4)
C13 C14 1.419(4)
C13 C12 1.492(4)
N3 C10 1.340(3)
C26 C27 1.487(4)
C26 C12 1.546(4)
C1 C6 1.378(4)
C1 C2 1.381(4)
C10 C11 1.349(4)
C12 C11 1.531(3)
C12 C23 1.552(4)
C14 C15 1.479(4)
O6 C27 1.323(4)
O6 C28 1.595(8)
C24 C25 1.485(4)
C4 C3 1.370(5)
C4 C5 1.390(5)
C2 C3 1.372(5)
C5 C6 1.371(5)
C28 C29 1.315(9)
